data_1553897
loop_
_publ_author_name
'Sun, Yao-Liang'
'Wei, Yin'
'Shi, Min'

_publ_section_title
;
 Phosphine catalyzed \d-carbon addition and isomerization of alkynones to
 ketimines: the preparation of 1,3-diene substituted dihydroquinazolinones
 and 3-aminooxindoles
;
_journal_issue 2
_journal_name_full 'Organic Chemistry Frontiers'
_journal_page_first 210
_journal_paper_doi 10.1039/C7QO00772H
_journal_volume 5
_journal_year 2018
_chemical_formula_sum 'C23 H20 Cl F3 N2 O3'
_chemical_formula_weight 464.86
_space_group_crystal_system orthorhombic
_space_group_IT_number 61
_space_group_name_Hall '-P 2ac 2ab'
_space_group_name_H-M_alt 'P b c a'
_atom_sites_solution_hydrogens mixed
_audit_creation_method SHELXL-2013
_audit_update_record
;
2014-05-26 deposited with the CCDC.
2017-09-28 downloaded from the CCDC.
;
_cell_angle_alpha 90
_cell_angle_beta 90
_cell_angle_gamma 90
_cell_formula_units_Z 8
_cell_length_a 18.1727(15)
_cell_length_b 10.5743(9)
_cell_length_c 23.8130(19)
_cell_measurement_reflns_used 2385
_cell_measurement_temperature 293(2)
_cell_measurement_theta_max 39.755
_cell_measurement_theta_min 4.774
_cell_volume 4576.0(7)
_computing_cell_refinement 'Bruker SMART'
_computing_data_collection 'Bruker SMART'
_computing_data_reduction 'Bruker SHELXTL'
_computing_molecular_graphics 'Bruker SHELXTL'
_computing_publication_material 'Bruker SHELXTL'
_computing_structure_refinement 'SHELXL-2013 (Sheldrick, 2013)'
_computing_structure_solution 'Bruker SHELXTL'
_diffrn_ambient_temperature 293(2)
_diffrn_measured_fraction_theta_full 0.999
_diffrn_measured_fraction_theta_max 0.999
_diffrn_measurement_device_type 'CCD area detector'
_diffrn_measurement_method 'phi and omega scans'
_diffrn_radiation_type MoK\a
_diffrn_radiation_wavelength 0.71073
_diffrn_reflns_av_R_equivalents 0.0664
_diffrn_reflns_av_unetI/netI 0.0453
_diffrn_reflns_Laue_measured_fraction_full 0.999
_diffrn_reflns_Laue_measured_fraction_max 0.999
_diffrn_reflns_limit_h_max 22
_diffrn_reflns_limit_h_min -22
_diffrn_reflns_limit_k_max 13
_diffrn_reflns_limit_k_min -12
_diffrn_reflns_limit_l_max 25
_diffrn_reflns_limit_l_min -29
_diffrn_reflns_number 26342
_diffrn_reflns_point_group_measured_fraction_full 0.999
_diffrn_reflns_point_group_measured_fraction_max 0.999
_diffrn_reflns_theta_full 25.242
_diffrn_reflns_theta_max 25.998
_diffrn_reflns_theta_min 1.710
_exptl_absorpt_coefficient_mu 0.218
_exptl_absorpt_correction_T_max 0.7457
_exptl_absorpt_correction_T_min 0.6652
_exptl_absorpt_correction_type multi-scan
_exptl_absorpt_process_details sadabs
_exptl_crystal_colour colorless
_exptl_crystal_density_diffrn 1.350
_exptl_crystal_description prismatic
_exptl_crystal_F_000 1920
_exptl_crystal_size_max 0.211
_exptl_crystal_size_mid 0.175
_exptl_crystal_size_min 0.112
_refine_diff_density_max 0.226
_refine_diff_density_min -0.145
_refine_diff_density_rms 0.037
_refine_ls_extinction_method none
_refine_ls_goodness_of_fit_ref 1.032
_refine_ls_hydrogen_treatment mixed
_refine_ls_matrix_type full
_refine_ls_number_parameters 295
_refine_ls_number_reflns 4486
_refine_ls_number_restraints 1
_refine_ls_restrained_S_all 1.031
_refine_ls_R_factor_all 0.1089
_refine_ls_R_factor_gt 0.0596
_refine_ls_shift/su_max 0.000
_refine_ls_shift/su_mean 0.000
_refine_ls_structure_factor_coef Fsqd
_refine_ls_weighting_details 'w=1/[\s^2^(Fo^2^)+(0.0530P)^2^+1.5614P] where P=(Fo^2^+2Fc^2^)/3'
_refine_ls_weighting_scheme calc
_refine_ls_wR_factor_gt 0.1255
_refine_ls_wR_factor_ref 0.1478
_reflns_Friedel_coverage 0.000
_reflns_number_gt 2660
_reflns_number_total 4486
_reflns_threshold_expression 'I > 2\s(I)'
_cod_data_source_file c7qo00772h2.cif
_cod_data_source_block cd214308
_cod_database_code 1553897
_shelx_space_group_comment
; 
The symmetry employed for this shelxl refinement is uniquely defined 
by the following loop, which should always be used as a source of 
symmetry information in preference to the above space-group names. 
They are only intended as comments. 
;
_shelxl_version_number 2013-4

loop_
_space_group_symop_operation_xyz
'x, y, z'
'-x+1/2, -y, z+1/2'
'-x, y+1/2, -z+1/2'
'x+1/2, -y+1/2, -z'
'-x, -y, -z'
'x-1/2, y, -z-1/2'
'x, -y-1/2, z-1/2'
'-x-1/2, y-1/2, z'

loop_
_atom_site_label
_atom_site_type_symbol
_atom_site_fract_x
_atom_site_fract_y
_atom_site_fract_z
_atom_site_U_iso_or_equiv
_atom_site_adp_type
_atom_site_occupancy
_atom_site_site_symmetry_order
_atom_site_calc_flag
_atom_site_refinement_flags_posn
_atom_site_refinement_flags_adp
Cl1 Cl 0.16853(5) 0.06333(9) 0.13257(4) 0.0854(3) Uani 1 1 d . .
F1 F 0.51345(9) 0.16623(17) 0.01912(9) 0.0876(6) Uani 1 1 d . .
F2 F 0.42462(11) 0.04742(17) 0.04596(9) 0.0907(6) Uani 1 1 d . .
F3 F 0.41550(11) 0.1535(2) -0.03026(9) 0.0990(7) Uani 1 1 d . .
N1 N 0.43069(13) 0.3841(2) 0.02617(10) 0.0540(6) Uani 1 1 d D .
N2 N 0.31837(11) 0.4295(2) -0.01585(9) 0.0525(6) Uani 1 1 d . .
O1 O 0.42163(10) 0.5393(2) -0.03756(9) 0.0699(6) Uani 1 1 d . .
O2 O 0.5833(2) 0.5329(4) 0.30251(14) 0.1617(16) Uani 1 1 d . .
O3 O 0.18774(16) 0.2201(3) -0.24717(11) 0.1136(9) Uani 1 1 d . .
C1 C 0.32393(13) 0.2618(2) 0.05389(11) 0.0470(6) Uani 1 1 d . .
C2 C 0.28801(15) 0.1767(3) 0.08851(11) 0.0558(7) Uani 1 1 d . .
H2 H 0.3151 0.1246 0.1122 0.067 Uiso 1 1 calc R U
C3 C 0.21215(16) 0.1688(3) 0.08806(12) 0.0602(8) Uani 1 1 d . .
C4 C 0.17170(16) 0.2433(3) 0.05259(13) 0.0639(8) Uani 1 1 d . .
H4 H 0.1207 0.2363 0.0519 0.077 Uiso 1 1 calc R U
C5 C 0.20631(15) 0.3281(3) 0.01819(12) 0.0603(8) Uani 1 1 d . .
H5 H 0.1785 0.3785 -0.0057 0.072 Uiso 1 1 calc R U
C6 C 0.28330(14) 0.3399(2) 0.01850(11) 0.0490(7) Uani 1 1 d . .
C7 C 0.39208(15) 0.4546(3) -0.01038(11) 0.0514(7) Uani 1 1 d . .
C8 C 0.40750(13) 0.2709(3) 0.05458(11) 0.0484(6) Uani 1 1 d . .
C9 C 0.44011(16) 0.1584(3) 0.02233(14) 0.0664(8) Uani 1 1 d . .
C10 C 0.43654(14) 0.2662(3) 0.11393(11) 0.0532(7) Uani 1 1 d . .
H10 H 0.4295 0.1913 0.1337 0.064 Uiso 1 1 calc R U
C11 C 0.47073(16) 0.3578(3) 0.14019(12) 0.0597(8) Uani 1 1 d . .
H11 H 0.4821 0.4307 0.1201 0.072 Uiso 1 1 calc R U
C12 C 0.49172(17) 0.3517(3) 0.19851(13) 0.0698(9) Uani 1 1 d . .
H12 H 0.4800 0.2788 0.2184 0.084 Uiso 1 1 calc R U
C13 C 0.5268(2) 0.4439(4) 0.22568(16) 0.0971(12) Uani 1 1 d . .
H13 H 0.5389 0.5156 0.2050 0.117 Uiso 1 1 calc R U
C14 C 0.5480(3) 0.4428(5) 0.28443(19) 0.1148(16) Uani 1 1 d . .
C15 C 0.5274(3) 0.3328(5) 0.32118(18) 0.144(2) Uani 1 1 d . .
H15A H 0.5531 0.2585 0.3089 0.216 Uiso 1 1 calc R U
H15B H 0.4753 0.3186 0.3188 0.216 Uiso 1 1 calc R U
H15C H 0.5405 0.3511 0.3594 0.216 Uiso 1 1 calc R U
C16 C 0.27638(15) 0.5030(3) -0.05709(12) 0.0604(8) Uani 1 1 d . .
H16A H 0.3062 0.5733 -0.0699 0.072 Uiso 1 1 calc R U
H16B H 0.2330 0.5375 -0.0390 0.072 Uiso 1 1 calc R U
C17 C 0.25300(16) 0.4256(3) -0.10711(12) 0.0601(8) Uani 1 1 d . .
C18 C 0.3015(2) 0.3483(4) -0.13462(16) 0.0984(13) Uani 1 1 d . .
H18 H 0.3495 0.3429 -0.1214 0.118 Uiso 1 1 calc R U
C19 C 0.2821(2) 0.2786(4) -0.18092(16) 0.1051(14) Uani 1 1 d . .
H19 H 0.3167 0.2271 -0.1984 0.126 Uiso 1 1 calc R U
C20 C 0.2127(2) 0.2848(4) -0.20117(14) 0.0794(10) Uani 1 1 d . .
C21 C 0.1628(2) 0.3604(4) -0.17431(17) 0.0993(13) Uani 1 1 d . .
H21 H 0.1148 0.3650 -0.1877 0.119 Uiso 1 1 calc R U
C22 C 0.18244(18) 0.4297(4) -0.12806(15) 0.0863(11) Uani 1 1 d . .
H22 H 0.1475 0.4803 -0.1105 0.104 Uiso 1 1 calc R U
C23 C 0.2387(3) 0.1422(5) -0.27615(18) 0.1328(18) Uani 1 1 d . .
H23A H 0.2809 0.1914 -0.2867 0.199 Uiso 1 1 calc R U
H23B H 0.2158 0.1083 -0.3092 0.199 Uiso 1 1 calc R U
H23C H 0.2538 0.0741 -0.2521 0.199 Uiso 1 1 calc R U
H1 H 0.4751(10) 0.402(2) 0.0291(10) 0.053(8) Uiso 1 1 d D .

loop_
_atom_site_aniso_label
_atom_site_aniso_U_11
_atom_site_aniso_U_22
_atom_site_aniso_U_33
_atom_site_aniso_U_23
_atom_site_aniso_U_13
_atom_site_aniso_U_12
Cl1 0.0697(5) 0.0891(7) 0.0974(7) 0.0131(5) 0.0146(4) -0.0226(5)
F1 0.0511(10) 0.0866(14) 0.1250(16) -0.0207(11) 0.0144(10) 0.0086(9)
F2 0.0867(14) 0.0524(12) 0.1331(17) -0.0123(11) 0.0181(12) 0.0020(10)
F3 0.0902(14) 0.1218(18) 0.0849(14) -0.0430(12) 0.0003(11) 0.0064(12)
N1 0.0367(13) 0.0612(16) 0.0640(15) 0.0101(12) -0.0089(12) -0.0076(12)
N2 0.0413(12) 0.0560(14) 0.0601(14) 0.0057(11) -0.0093(10) -0.0023(11)
O1 0.0509(12) 0.0783(15) 0.0805(14) 0.0264(12) -0.0113(10) -0.0113(11)
O2 0.217(4) 0.142(3) 0.126(3) -0.077(2) -0.060(3) 0.025(3)
O3 0.114(2) 0.142(3) 0.0847(18) -0.0348(18) -0.0130(16) -0.0013(19)
C1 0.0410(14) 0.0468(16) 0.0530(16) -0.0062(13) -0.0016(12) -0.0017(12)
C2 0.0535(18) 0.0542(18) 0.0597(18) -0.0031(14) -0.0023(14) -0.0024(14)
C3 0.0511(18) 0.0610(19) 0.068(2) -0.0061(15) 0.0070(15) -0.0094(15)
C4 0.0425(16) 0.076(2) 0.073(2) -0.0086(17) 0.0021(15) -0.0050(16)
C5 0.0430(16) 0.069(2) 0.0694(19) -0.0020(16) -0.0060(14) 0.0011(15)
C6 0.0445(15) 0.0507(17) 0.0517(16) -0.0079(13) -0.0033(13) -0.0016(13)
C7 0.0465(16) 0.0546(17) 0.0532(17) 0.0029(14) -0.0039(13) -0.0039(14)
C8 0.0423(14) 0.0495(16) 0.0535(16) -0.0019(13) -0.0017(12) -0.0011(12)
C9 0.0528(19) 0.070(2) 0.077(2) -0.0151(17) 0.0022(16) 0.0020(16)
C10 0.0457(15) 0.0527(18) 0.0613(17) 0.0071(14) -0.0063(13) 0.0041(13)
C11 0.0587(18) 0.0599(19) 0.0605(19) 0.0009(15) -0.0085(14) 0.0070(15)
C12 0.069(2) 0.074(2) 0.067(2) -0.0080(17) -0.0092(16) 0.0173(17)
C13 0.126(3) 0.083(3) 0.082(3) -0.022(2) -0.028(2) 0.017(2)
C14 0.143(4) 0.116(4) 0.086(3) -0.051(3) -0.035(3) 0.039(3)
C15 0.181(5) 0.181(6) 0.070(3) -0.004(3) -0.029(3) 0.029(4)
C16 0.0497(16) 0.0588(18) 0.073(2) 0.0071(15) -0.0107(14) -0.0007(14)
C17 0.0533(17) 0.067(2) 0.0602(18) 0.0080(15) -0.0080(15) 0.0003(15)
C18 0.067(2) 0.147(4) 0.081(3) -0.022(3) -0.016(2) 0.026(2)
C19 0.089(3) 0.148(4) 0.078(3) -0.030(3) -0.013(2) 0.033(3)
C20 0.080(2) 0.093(3) 0.065(2) -0.0096(19) -0.0062(19) -0.004(2)
C21 0.064(2) 0.134(4) 0.101(3) -0.028(3) -0.026(2) 0.008(2)
C22 0.062(2) 0.108(3) 0.088(3) -0.024(2) -0.0207(18) 0.012(2)
C23 0.148(4) 0.163(5) 0.088(3) -0.041(3) 0.000(3) 0.022(4)

loop_
_atom_type_symbol
_atom_type_description
_atom_type_scat_dispersion_real
_atom_type_scat_dispersion_imag
_atom_type_scat_source
C C 0.0033 0.0016 'International Tables Vol C Tables 4.2.6.8 and 6.1.1.4'
H H 0.0000 0.0000 'International Tables Vol C Tables 4.2.6.8 and 6.1.1.4'
N N 0.0061 0.0033 'International Tables Vol C Tables 4.2.6.8 and 6.1.1.4'
O O 0.0106 0.0060 'International Tables Vol C Tables 4.2.6.8 and 6.1.1.4'
F F 0.0171 0.0103 'International Tables Vol C Tables 4.2.6.8 and 6.1.1.4'
Cl Cl 0.1484 0.1585 'International Tables Vol C Tables 4.2.6.8 and 6.1.1.4'

loop_
_geom_angle_atom_site_label_1
_geom_angle_atom_site_label_2
_geom_angle_atom_site_label_3
_geom_angle
C7 N1 C8 127.9(2)
C7 N1 H1 115.9(19)
C8 N1 H1 115.5(19)
C7 N2 C6 121.2(2)
C7 N2 C16 118.0(2)
C6 N2 C16 120.7(2)
C20 O3 C23 117.6(3)
C2 C1 C6 119.7(2)
C2 C1 C8 120.4(2)
C6 C1 C8 119.9(2)
C3 C2 C1 120.4(3)
C3 C2 H2 119.8
C1 C2 H2 119.8
C4 C3 C2 120.4(3)
C4 C3 Cl1 120.2(2)
C2 C3 Cl1 119.4(2)
C5 C4 C3 120.0(3)
C5 C4 H4 120.0
C3 C4 H4 120.0
C4 C5 C6 120.9(3)
C4 C5 H5 119.6
C6 C5 H5 119.6
C1 C6 N2 120.8(2)
C1 C6 C5 118.6(3)
N2 C6 C5 120.6(2)
O1 C7 N1 121.2(2)
O1 C7 N2 121.2(2)
N1 C7 N2 117.6(2)
N1 C8 C10 111.4(2)
N1 C8 C1 109.9(2)
C10 C8 C1 110.9(2)
N1 C8 C9 107.3(2)
C10 C8 C9 108.0(2)
C1 C8 C9 109.3(2)
F3 C9 F2 107.0(3)
F3 C9 F1 106.5(3)
F2 C9 F1 106.8(3)
F3 C9 C8 111.8(3)
F2 C9 C8 112.9(3)
F1 C9 C8 111.4(2)
C11 C10 C8 126.1(3)
C11 C10 H10 116.9
C8 C10 H10 116.9
C10 C11 C12 123.6(3)
C10 C11 H11 118.2
C12 C11 H11 118.2
C13 C12 C11 124.2(3)
C13 C12 H12 117.9
C11 C12 H12 117.9
C12 C13 C14 126.1(4)
C12 C13 H13 116.9
C14 C13 H13 116.9
O2 C14 C13 118.1(5)
O2 C14 C15 121.8(4)
C13 C14 C15 120.1(4)
C14 C15 H15A 109.5
C14 C15 H15B 109.5
H15A C15 H15B 109.5
C14 C15 H15C 109.5
H15A C15 H15C 109.5
H15B C15 H15C 109.5
N2 C16 C17 112.9(2)
N2 C16 H16A 109.0
C17 C16 H16A 109.0
N2 C16 H16B 109.0
C17 C16 H16B 109.0
H16A C16 H16B 107.8
C18 C17 C22 116.4(3)
C18 C17 C16 121.4(3)
C22 C17 C16 122.2(3)
C17 C18 C19 122.7(3)
C17 C18 H18 118.6
C19 C18 H18 118.6
C20 C19 C18 120.0(4)
C20 C19 H19 120.0
C18 C19 H19 120.0
C19 C20 C21 118.7(3)
C19 C20 O3 124.8(4)
C21 C20 O3 116.6(3)
C20 C21 C22 121.1(3)
C20 C21 H21 119.5
C22 C21 H21 119.5
C21 C22 C17 121.1(3)
C21 C22 H22 119.4
C17 C22 H22 119.4
O3 C23 H23A 109.5
O3 C23 H23B 109.5
H23A C23 H23B 109.5
O3 C23 H23C 109.5
H23A C23 H23C 109.5
H23B C23 H23C 109.5

loop_
_geom_bond_atom_site_label_1
_geom_bond_atom_site_label_2
_geom_bond_distance
Cl1 C3 1.730(3)
F1 C9 1.338(3)
F2 C9 1.332(4)
F3 C9 1.331(4)
N1 C7 1.344(3)
N1 C8 1.439(3)
N1 H1 0.832(17)
N2 C7 1.372(3)
N2 C6 1.405(3)
N2 C16 1.466(3)
O1 C7 1.228(3)
O2 C14 1.226(5)
O3 C20 1.368(4)
O3 C23 1.419(5)
C1 C2 1.384(4)
C1 C6 1.392(4)
C1 C8 1.522(3)
C2 C3 1.381(4)
C2 H2 0.9300
C3 C4 1.370(4)
C4 C5 1.367(4)
C4 H4 0.9300
C5 C6 1.405(4)
C5 H5 0.9300
C8 C10 1.509(4)
C8 C9 1.535(4)
C10 C11 1.309(4)
C10 H10 0.9300
C11 C12 1.441(4)
C11 H11 0.9300
C12 C13 1.333(4)
C12 H12 0.9300
C13 C14 1.451(5)
C13 H13 0.9300
C14 C15 1.503(6)
C15 H15A 0.9600
C15 H15B 0.9600
C15 H15C 0.9600
C16 C17 1.506(4)
C16 H16A 0.9700
C16 H16B 0.9700
C17 C18 1.368(4)
C17 C22 1.377(4)
C18 C19 1.372(5)
C18 H18 0.9300
C19 C20 1.353(5)
C19 H19 0.9300
C20 C21 1.368(5)
C21 C22 1.370(5)
C21 H21 0.9300
C22 H22 0.9300
C23 H23A 0.9600
C23 H23B 0.9600
C23 H23C 0.9600

loop_
_geom_hbond_atom_site_label_D
_geom_hbond_atom_site_label_H
_geom_hbond_atom_site_label_A
_geom_hbond_distance_DH
_geom_hbond_distance_HA
_geom_hbond_distance_DA
_geom_hbond_angle_DHA
_geom_hbond_site_symmetry_A
N1 H1 O1 0.832(17) 1.988(18) 2.816(3) 174(3) 5_665
C10 H10 O2 0.93 2.27 3.191(4) 168.4 3_645
N1 H1 O1 0.832(17) 1.988(18) 2.816(3) 174(3) 5_665
C10 H10 O2 0.93 2.27 3.191(4) 168.4 3_645
N1 H1 O1 0.832(17) 1.988(18) 2.816(3) 174(3) 5_665
C10 H10 O2 0.93 2.27 3.191(4) 168.4 3_645
C10 H10 O2 0.93 2.27 3.191(4) 168.4 3_645
N1 H1 O1 0.832(17) 1.988(18) 2.816(3) 174(3) 5_665
C10 H10 O2 0.93 2.27 3.191(4) 168.4 3_645
N1 H1 O1 0.832(17) 1.988(18) 2.816(3) 174(3) 5_665
C10 H10 O2 0.93 2.27 3.191(4) 168.4 3_645
N1 H1 O1 0.832(17) 1.988(18) 2.816(3) 174(3) 5_665
C10 H10 O2 0.93 2.27 3.191(4) 168.4 3_645
N1 H1 O1 0.832(17) 1.988(18) 2.816(3) 174(3) 5_665

loop_
_geom_torsion_atom_site_label_1
_geom_torsion_atom_site_label_2
_geom_torsion_atom_site_label_3
_geom_torsion_atom_site_label_4
_geom_torsion
C6 C1 C2 C3 0.1(4)
C8 C1 C2 C3 179.7(2)
C1 C2 C3 C4 1.2(4)
C1 C2 C3 Cl1 -179.0(2)
C2 C3 C4 C5 -1.3(4)
Cl1 C3 C4 C5 178.9(2)
C3 C4 C5 C6 0.1(4)
C2 C1 C6 N2 178.2(2)
C8 C1 C6 N2 -1.5(4)
C2 C1 C6 C5 -1.3(4)
C8 C1 C6 C5 179.1(2)
C7 N2 C6 C1 -8.7(4)
C16 N2 C6 C1 173.9(2)
C7 N2 C6 C5 170.7(2)
C16 N2 C6 C5 -6.7(4)
C4 C5 C6 C1 1.2(4)
C4 C5 C6 N2 -178.3(3)
C8 N1 C7 O1 -169.8(3)
C8 N1 C7 N2 10.8(4)
C6 N2 C7 O1 -174.7(2)
C16 N2 C7 O1 2.8(4)
C6 N2 C7 N1 4.7(4)
C16 N2 C7 N1 -177.9(2)
C7 N1 C8 C10 -142.5(3)
C7 N1 C8 C1 -19.2(4)
C7 N1 C8 C9 99.6(3)
C2 C1 C8 N1 -166.1(2)
C6 C1 C8 N1 13.5(3)
C2 C1 C8 C10 -42.5(3)
C6 C1 C8 C10 137.1(2)
C2 C1 C8 C9 76.5(3)
C6 C1 C8 C9 -103.9(3)
N1 C8 C9 F3 -61.6(3)
C10 C8 C9 F3 178.3(2)
C1 C8 C9 F3 57.5(3)
N1 C8 C9 F2 177.7(2)
C10 C8 C9 F2 57.5(3)
C1 C8 C9 F2 -63.3(3)
N1 C8 C9 F1 57.4(3)
C10 C8 C9 F1 -62.7(3)
C1 C8 C9 F1 176.5(2)
N1 C8 C10 C11 8.0(4)
C1 C8 C10 C11 -114.7(3)
C9 C8 C10 C11 125.6(3)
C8 C10 C11 C12 174.5(3)
C10 C11 C12 C13 179.7(3)
C11 C12 C13 C14 179.0(3)
C12 C13 C14 O2 176.6(4)
C12 C13 C14 C15 -2.8(7)
C7 N2 C16 C17 109.6(3)
C6 N2 C16 C17 -72.9(3)
N2 C16 C17 C18 -47.3(4)
N2 C16 C17 C22 133.5(3)
C22 C17 C18 C19 0.5(6)
C16 C17 C18 C19 -178.7(4)
C17 C18 C19 C20 0.1(7)
C18 C19 C20 C21 -0.6(6)
C18 C19 C20 O3 179.5(4)
C23 O3 C20 C19 -0.8(6)
C23 O3 C20 C21 179.3(4)
C19 C20 C21 C22 0.5(6)
O3 C20 C21 C22 -179.6(4)
C20 C21 C22 C17 0.1(6)
C18 C17 C22 C21 -0.6(6)
C16 C17 C22 C21 178.6(3)
